data_7057019
loop_
_publ_author_name
'Pan, Yangdan'
'Zhang, Haifeng'
'Qin, Yaru'
'Ge, Yu'
'Cui, Yanfeng'
'Li, Yahong'
'Liu, Wei'
'Dong, Yaping'

_publ_section_title
;
 Eight homodinuclear lanthanide complexes prepared from a quinoline based
 ligand: structural diversity and single-molecule magnetism behaviour
;
_journal_issue 7
_journal_name_full 'New Journal of Chemistry'
_journal_page_first 5153
_journal_paper_doi 10.1039/C7NJ04622G
_journal_volume 42
_journal_year 2018
_chemical_formula_moiety 'C36 H30 Ho2 N8 O16'
_chemical_formula_sum 'C36 H30 Ho2 N8 O16'
_chemical_formula_weight 1160.54
_space_group_crystal_system monoclinic
_space_group_IT_number 14
_space_group_name_Hall '-P 2ybc'
_space_group_name_H-M_alt 'P 1 21/c 1'
_symmetry_space_group_name_Hall '-P 2ybc'
_symmetry_space_group_name_H-M 'P 1 21/c 1'
_atom_sites_solution_hydrogens geom
_atom_sites_solution_primary dual
_audit_creation_date 2018-01-21
_audit_creation_method
;
Olex2 1.2
(compiled 2017.08.10 svn.r3458 for OlexSys, GUI svn.r5381)
;
_audit_update_record
;
2018-02-01 deposited with the CCDC.
2018-02-13 downloaded from the CCDC.
;
_cell_angle_alpha 90
_cell_angle_beta 105.826(2)
_cell_angle_gamma 90
_cell_formula_units_Z 2
_cell_length_a 9.1835(6)
_cell_length_b 13.8511(9)
_cell_length_c 15.9250(12)
_cell_measurement_reflns_used 9982
_cell_measurement_temperature 296.15
_cell_measurement_theta_max 27.37
_cell_measurement_theta_min 2.66
_cell_volume 1948.9(2)
_computing_cell_refinement 'SAINT v8.37A (Bruker, 2015)'
_computing_data_collection 'SAINT v8.37A (Bruker, 2015)'
_computing_data_reduction 'SAINT v8.37A (Bruker, 2015)'
_computing_molecular_graphics 'Olex2 (Dolomanov et al., 2009)'
_computing_publication_material 'Olex2 (Dolomanov et al., 2009)'
_computing_structure_refinement 'ShelXL (Sheldrick, 2015)'
_computing_structure_solution 'ShelXT (Sheldrick, 2015)'
_diffrn_ambient_temperature 296.15
_diffrn_measured_fraction_theta_full 0.999
_diffrn_measured_fraction_theta_max 0.997
_diffrn_measurement_device_type 'CCD area detector'
_diffrn_measurement_method 'phi and omega scans'
_diffrn_radiation_monochromator graphite
_diffrn_radiation_type MoK\a
_diffrn_radiation_wavelength 0.71073
_diffrn_reflns_av_R_equivalents 0.0486
_diffrn_reflns_av_unetI/netI 0.0397
_diffrn_reflns_Laue_measured_fraction_full 0.999
_diffrn_reflns_Laue_measured_fraction_max 0.997
_diffrn_reflns_limit_h_max 11
_diffrn_reflns_limit_h_min -11
_diffrn_reflns_limit_k_max 16
_diffrn_reflns_limit_k_min -17
_diffrn_reflns_limit_l_max 19
_diffrn_reflns_limit_l_min -20
_diffrn_reflns_number 24560
_diffrn_reflns_point_group_measured_fraction_full 0.999
_diffrn_reflns_point_group_measured_fraction_max 0.997
_diffrn_reflns_theta_full 25.242
_diffrn_reflns_theta_max 27.499
_diffrn_reflns_theta_min 2.734
_exptl_absorpt_coefficient_mu 4.116
_exptl_absorpt_correction_T_max 0.814
_exptl_absorpt_correction_T_min 0.616
_exptl_absorpt_correction_type multi-scan
_exptl_absorpt_process_details
'SADABS-2014/5 (Bruker,2014/5) was used for absorption correction. wR2(int) was 0.1554 before and 0.0941 after correction. The Ratio of minimum to maximum transmission is 0.6875. The \l/2 correction factor is Not present.'
_exptl_crystal_colour 'clear yellowish yellow'
_exptl_crystal_colour_lustre clear
_exptl_crystal_colour_modifier yellowish
_exptl_crystal_colour_primary yellow
_exptl_crystal_density_diffrn 1.978
_exptl_crystal_description block
_exptl_crystal_F_000 1128
_exptl_crystal_size_max 0.25
_exptl_crystal_size_mid 0.1
_exptl_crystal_size_min 0.05
_refine_diff_density_max 0.607
_refine_diff_density_min -0.999
_refine_diff_density_rms 0.113
_refine_ls_extinction_method none
_refine_ls_goodness_of_fit_ref 1.068
_refine_ls_hydrogen_treatment constr
_refine_ls_matrix_type full
_refine_ls_number_parameters 281
_refine_ls_number_reflns 4476
_refine_ls_number_restraints 3
_refine_ls_restrained_S_all 1.069
_refine_ls_R_factor_all 0.0467
_refine_ls_R_factor_gt 0.0287
_refine_ls_shift/su_max 0.000
_refine_ls_shift/su_mean 0.000
_refine_ls_structure_factor_coef Fsqd
_refine_ls_weighting_details 'w=1/[\s^2^(Fo^2^)+(0.0137P)^2^+1.2899P] where P=(Fo^2^+2Fc^2^)/3'
_refine_ls_weighting_scheme calc
_refine_ls_wR_factor_gt 0.0438
_refine_ls_wR_factor_ref 0.0472
_reflns_Friedel_coverage 0.000
_reflns_number_gt 3565
_reflns_number_total 4476
_reflns_threshold_expression 'I > 2\s(I)'
_cod_data_source_file c7nj04622g2.cif
_cod_data_source_block t
_cod_depositor_comments 'Adding full bibliography for 7057018--7057025.cif.'
_cod_database_code 7057019
_shelx_shelxl_version_number 2014/7
_shelx_space_group_comment
;
The symmetry employed for this shelxl refinement is uniquely defined
by the following loop, which should always be used as a source of
symmetry information in preference to the above space-group names.
They are only intended as comments.
;
_shelx_estimated_absorpt_t_max 0.821
_shelx_estimated_absorpt_t_min 0.426
_olex2_refinement_description
;
1. Fixed Uiso
 At 1.2 times of:
  All C(H) groups, All C(H,H) groups
 At 1.5 times of:
  All C(H,H,H) groups
2. Rigid bond restraints
 O4, N3
 with sigma for 1-2 distances of 0.002 and sigma for 1-3 distances of 0.001
 O7, N4
 with sigma for 1-2 distances of 0.01 and sigma for 1-3 distances of 0.005
 O3, N3
 with sigma for 1-2 distances of 0.002 and sigma for 1-3 distances of 0.001
3.a Secondary CH2 refined with riding coordinates:
 C11(H11A,H11B)
3.b Aromatic/amide H refined with riding coordinates:
 C1(H1), C2(H2), C3(H3), C4(H4), C8(H8), C9(H9), C10(H10), C15(H15), C16(H16),
 C17(H17)
3.c Idealised Me refined as rotating group:
 C18(H18A,H18B,H18C)
;
_olex2_submission_special_instructions 'No special instructions were received'

loop_
_space_group_symop_operation_xyz
'x, y, z'
'-x, y+1/2, -z+1/2'
'-x, -y, -z'
'x, -y-1/2, z-1/2'

loop_
_atom_site_label
_atom_site_type_symbol
_atom_site_fract_x
_atom_site_fract_y
_atom_site_fract_z
_atom_site_U_iso_or_equiv
_atom_site_adp_type
_atom_site_occupancy
_atom_site_site_symmetry_order
_atom_site_calc_flag
_atom_site_refinement_flags_posn
_atom_site_refinement_flags_adp
Ho1 Ho 0.49352(2) 0.36824(2) 0.51817(2) 0.02433(5) Uani 1 1 d . .
O1 O 0.3802(3) 0.69393(15) 0.58687(15) 0.0360(6) Uani 1 1 d . .
O2 O 0.3799(2) 0.51119(13) 0.53470(13) 0.0246(5) Uani 1 1 d . .
O3 O 0.3191(3) 0.40012(16) 0.36973(15) 0.0411(6) Uani 1 1 d . U
O4 O 0.3223(3) 0.25631(17) 0.42072(15) 0.0430(6) Uani 1 1 d . U
O5 O 0.2052(3) 0.28339(19) 0.28473(16) 0.0505(7) Uani 1 1 d . .
O6 O 0.5779(3) 0.39381(16) 0.67476(14) 0.0359(5) Uani 1 1 d . .
O7 O 0.7531(3) 0.36754(16) 0.61056(15) 0.0363(5) Uani 1 1 d . U
O8 O 0.8144(3) 0.3960(2) 0.75031(16) 0.0538(7) Uani 1 1 d . .
N1 N 0.5348(3) 0.19563(18) 0.59013(18) 0.0351(7) Uani 1 1 d . .
N2 N 0.2886(3) 0.31674(19) 0.57579(17) 0.0326(6) Uani 1 1 d . .
N3 N 0.2789(3) 0.3127(2) 0.35573(19) 0.0356(6) Uani 1 1 d . U
N4 N 0.7187(3) 0.38611(18) 0.68108(19) 0.0353(7) Uani 1 1 d . U
C1 C 0.7758(5) 0.1551(3) 0.5647(3) 0.0494(10) Uani 1 1 d . .
H1 H 0.7806 0.2159 0.5407 0.059 Uiso 1 1 calc R .
C2 C 0.8895(5) 0.0893(3) 0.5680(3) 0.0599(12) Uani 1 1 d . .
H2 H 0.9697 0.1059 0.5457 0.072 Uiso 1 1 calc R .
C3 C 0.8858(6) -0.0030(3) 0.6047(3) 0.0684(14) Uani 1 1 d . .
H3 H 0.9610 -0.0478 0.6044 0.082 Uiso 1 1 calc R .
C4 C 0.7726(6) -0.0260(3) 0.6404(3) 0.0654(14) Uani 1 1 d . .
H4 H 0.7734 -0.0859 0.6669 0.078 Uiso 1 1 calc R .
C5 C 0.6526(5) 0.0393(3) 0.6383(2) 0.0497(11) Uani 1 1 d . .
C6 C 0.6514(4) 0.1315(2) 0.5976(2) 0.0409(9) Uani 1 1 d . .
C7 C 0.4242(4) 0.1696(2) 0.6244(2) 0.0398(9) Uani 1 1 d . .
C8 C 0.4220(5) 0.0828(3) 0.6699(2) 0.0515(11) Uani 1 1 d . .
H8 H 0.3434 0.0697 0.6948 0.062 Uiso 1 1 calc R .
C9 C 0.5344(6) 0.0192(3) 0.6770(3) 0.0571(12) Uani 1 1 d . .
H9 H 0.5349 -0.0382 0.7074 0.068 Uiso 1 1 calc R .
C10 C 0.2932(4) 0.2350(3) 0.6118(2) 0.0405(9) Uani 1 1 d . .
H10 H 0.2110 0.2154 0.6311 0.049 Uiso 1 1 calc R .
C11 C 0.1488(4) 0.3735(2) 0.5560(2) 0.0397(8) Uani 1 1 d . .
H11A H 0.0742 0.3396 0.5778 0.048 Uiso 1 1 calc R .
H11B H 0.1092 0.3792 0.4931 0.048 Uiso 1 1 calc R .
C12 C 0.1710(4) 0.4723(2) 0.5950(2) 0.0332(8) Uani 1 1 d . .
C13 C 0.2790(4) 0.5365(2) 0.57916(19) 0.0270(7) Uani 1 1 d . .
C14 C 0.2780(4) 0.6308(2) 0.6101(2) 0.0303(7) Uani 1 1 d . .
C15 C 0.1817(4) 0.6607(3) 0.6586(2) 0.0403(9) Uani 1 1 d . .
H15 H 0.1845 0.7240 0.6785 0.048 Uiso 1 1 calc R .
C16 C 0.0824(4) 0.5953(3) 0.6766(2) 0.0485(10) Uani 1 1 d . .
H16 H 0.0194 0.6135 0.7107 0.058 Uiso 1 1 calc R .
C17 C 0.0756(4) 0.5032(3) 0.6446(2) 0.0438(10) Uani 1 1 d . .
H17 H 0.0058 0.4602 0.6561 0.053 Uiso 1 1 calc R .
C18 C 0.4034(5) 0.7860(3) 0.6316(3) 0.0534(11) Uani 1 1 d . .
H18A H 0.4419 0.7754 0.6933 0.080 Uiso 1 1 calc GR .
H18B H 0.3089 0.8199 0.6200 0.080 Uiso 1 1 calc GR .
H18C H 0.4747 0.8236 0.6113 0.080 Uiso 1 1 calc GR .

loop_
_atom_site_aniso_label
_atom_site_aniso_U_11
_atom_site_aniso_U_22
_atom_site_aniso_U_33
_atom_site_aniso_U_23
_atom_site_aniso_U_13
_atom_site_aniso_U_12
Ho1 0.03106(9) 0.01950(7) 0.02452(8) -0.00036(7) 0.01112(6) -0.00456(7)
O1 0.0474(15) 0.0271(12) 0.0380(14) -0.0091(10) 0.0190(12) 0.0008(10)
O2 0.0311(12) 0.0241(11) 0.0242(12) -0.0010(8) 0.0169(10) -0.0020(9)
O3 0.0483(16) 0.0335(11) 0.0387(14) -0.0030(11) 0.0072(12) -0.0015(11)
O4 0.0548(17) 0.0375(13) 0.0346(13) -0.0005(10) 0.0083(12) -0.0150(12)
O5 0.0529(17) 0.0624(17) 0.0304(15) -0.0182(13) 0.0016(13) -0.0029(14)
O6 0.0380(15) 0.0407(13) 0.0310(13) 0.0001(10) 0.0128(11) -0.0073(11)
O7 0.0363(13) 0.0397(13) 0.0345(13) -0.0012(11) 0.0128(11) -0.0057(11)
O8 0.0509(17) 0.0698(18) 0.0319(15) 0.0093(13) -0.0038(13) -0.0226(14)
N1 0.0463(19) 0.0260(14) 0.0308(16) 0.0010(12) 0.0067(14) -0.0073(13)
N2 0.0363(17) 0.0330(15) 0.0294(16) 0.0001(12) 0.0105(13) -0.0115(13)
N3 0.0341(17) 0.0406(14) 0.0342(16) -0.0074(12) 0.0129(14) -0.0019(13)
N4 0.0426(19) 0.0296(15) 0.0312(17) 0.0075(12) 0.0056(15) -0.0127(13)
C1 0.055(3) 0.038(2) 0.049(2) -0.0023(17) 0.005(2) 0.0079(18)
C2 0.065(3) 0.056(3) 0.054(3) -0.006(2) 0.007(2) 0.016(2)
C3 0.091(4) 0.053(3) 0.050(3) -0.012(2) 0.000(3) 0.033(3)
C4 0.109(4) 0.031(2) 0.045(3) -0.0040(19) 0.001(3) 0.012(2)
C5 0.080(3) 0.0266(18) 0.033(2) -0.0016(16) -0.001(2) -0.0020(19)
C6 0.057(2) 0.0289(17) 0.0304(19) -0.0033(15) 0.0009(18) -0.0032(18)
C7 0.056(3) 0.0345(18) 0.0279(19) -0.0006(15) 0.0107(18) -0.0207(18)
C8 0.078(3) 0.036(2) 0.040(2) 0.0039(17) 0.015(2) -0.020(2)
C9 0.102(4) 0.026(2) 0.039(2) 0.0067(17) 0.011(2) -0.017(2)
C10 0.047(2) 0.046(2) 0.031(2) -0.0008(17) 0.0157(17) -0.0214(18)
C11 0.0293(19) 0.055(2) 0.036(2) 0.0040(18) 0.0104(16) -0.0137(17)
C12 0.0250(19) 0.047(2) 0.0286(19) 0.0032(16) 0.0093(15) -0.0011(15)
C13 0.0242(18) 0.0390(17) 0.0184(16) 0.0030(14) 0.0067(14) 0.0022(14)
C14 0.0319(18) 0.0366(17) 0.0221(16) 0.0001(15) 0.0070(14) 0.0061(15)
C15 0.038(2) 0.053(2) 0.030(2) -0.0031(16) 0.0100(17) 0.0148(17)
C16 0.039(2) 0.079(3) 0.034(2) 0.000(2) 0.0199(18) 0.018(2)
C17 0.0248(19) 0.075(3) 0.035(2) 0.0079(19) 0.0141(18) -0.0004(18)
C18 0.064(3) 0.038(2) 0.061(3) -0.0228(19) 0.023(2) 0.0004(19)

loop_
_atom_type_symbol
_atom_type_description
_atom_type_scat_dispersion_real
_atom_type_scat_dispersion_imag
_atom_type_scat_source
C C 0.0033 0.0016 'International Tables Vol C Tables 4.2.6.8 and 6.1.1.4'
H H 0.0000 0.0000 'International Tables Vol C Tables 4.2.6.8 and 6.1.1.4'
Ho Ho -0.2175 4.6783 'International Tables Vol C Tables 4.2.6.8 and 6.1.1.4'
N N 0.0061 0.0033 'International Tables Vol C Tables 4.2.6.8 and 6.1.1.4'
O O 0.0106 0.0060 'International Tables Vol C Tables 4.2.6.8 and 6.1.1.4'

loop_
_geom_angle_atom_site_label_1
_geom_angle_atom_site_label_2
_geom_angle_atom_site_label_3
_geom_angle
_geom_angle_site_symmetry_1
_geom_angle_site_symmetry_3
O1 Ho1 Ho1 101.50(5) 3_666 3_666
O1 Ho1 O3 73.52(8) 3_666 .
O1 Ho1 O4 71.55(8) 3_666 .
O1 Ho1 N1 86.49(8) 3_666 .
O1 Ho1 N3 68.18(8) 3_666 .
O1 Ho1 N4 106.99(8) 3_666 .
O2 Ho1 Ho1 36.83(5) . 3_666
O2 Ho1 Ho1 36.21(5) 3_666 3_666
O2 Ho1 O1 134.62(7) . 3_666
O2 Ho1 O1 68.04(7) 3_666 3_666
O2 Ho1 O2 73.03(8) . 3_666
O2 Ho1 O3 77.62(8) 3_666 .
O2 Ho1 O3 76.21(7) . .
O2 Ho1 O4 112.85(8) . .
O2 Ho1 O4 121.75(8) 3_666 .
O2 Ho1 O6 77.48(8) . .
O2 Ho1 O6 102.52(7) 3_666 .
O2 Ho1 O7 109.64(7) . .
O2 Ho1 O7 73.59(7) 3_666 .
O2 Ho1 N1 138.77(8) . .
O2 Ho1 N1 141.65(8) 3_666 .
O2 Ho1 N2 150.45(8) 3_666 .
O2 Ho1 N2 77.57(8) . .
O2 Ho1 N3 98.82(8) 3_666 .
O2 Ho1 N3 96.43(8) . .
O2 Ho1 N4 87.53(7) 3_666 .
O2 Ho1 N4 93.48(8) . .
O3 Ho1 Ho1 73.65(5) . 3_666
O3 Ho1 N1 123.33(8) . .
O3 Ho1 N3 25.87(7) . .
O3 Ho1 N4 163.83(7) . .
O4 Ho1 Ho1 124.72(6) . 3_666
O4 Ho1 O3 51.46(8) . .
O4 Ho1 N1 72.02(8) . .
O4 Ho1 N3 25.79(7) . .
O4 Ho1 N4 144.58(7) . .
O6 Ho1 Ho1 90.11(5) . 3_666
O6 Ho1 O1 132.72(8) . 3_666
O6 Ho1 O3 152.38(8) . .
O6 Ho1 O4 135.73(8) . .
O6 Ho1 O7 52.73(8) . .
O6 Ho1 N1 73.60(8) . .
O6 Ho1 N3 154.87(8) . .
O6 Ho1 N4 26.37(8) . .
O7 Ho1 Ho1 91.75(5) . 3_666
O7 Ho1 O1 80.96(8) . 3_666
O7 Ho1 O3 147.01(8) . .
O7 Ho1 O4 137.42(8) . .
O7 Ho1 N1 74.48(8) . .
O7 Ho1 N3 148.64(8) . .
O7 Ho1 N4 26.36(8) . .
N1 Ho1 Ho1 162.93(6) . 3_666
N1 Ho1 N3 97.46(8) . .
N1 Ho1 N4 72.57(8) . .
N2 Ho1 Ho1 114.34(7) . 3_666
N2 Ho1 O1 136.22(8) . 3_666
N2 Ho1 O3 92.67(9) . .
N2 Ho1 O4 67.68(9) . .
N2 Ho1 O6 73.51(8) . .
N2 Ho1 O7 120.31(8) . .
N2 Ho1 N1 66.50(9) . .
N2 Ho1 N3 81.38(8) . .
N2 Ho1 N4 97.28(9) . .
N3 Ho1 Ho1 99.51(6) . 3_666
N4 Ho1 Ho1 90.60(5) . 3_666
N4 Ho1 N3 169.45(8) . .
C14 O1 Ho1 115.96(17) . 3_666
C14 O1 C18 115.9(3) . .
C18 O1 Ho1 128.0(2) . 3_666
Ho1 O2 Ho1 106.97(8) . 3_666
C13 O2 Ho1 133.00(18) . .
C13 O2 Ho1 118.98(18) . 3_666
N3 O3 Ho1 94.47(18) . .
N3 O4 Ho1 97.58(18) . .
N4 O6 Ho1 95.84(18) . .
N4 O7 Ho1 95.46(18) . .
C6 N1 Ho1 130.0(2) . .
C7 N1 Ho1 112.9(2) . .
C7 N1 C6 117.1(3) . .
C10 N2 Ho1 120.2(2) . .
C10 N2 C11 119.8(3) . .
C11 N2 Ho1 119.16(19) . .
O3 N3 Ho1 59.66(15) . .
O3 N3 O4 115.6(3) . .
O4 N3 Ho1 56.64(15) . .
O5 N3 Ho1 171.2(2) . .
O5 N3 O3 122.9(3) . .
O5 N3 O4 121.5(3) . .
O6 N4 Ho1 57.79(15) . .
O7 N4 Ho1 58.18(15) . .
O7 N4 O6 115.9(3) . .
O8 N4 Ho1 178.5(2) . .
O8 N4 O6 121.9(3) . .
O8 N4 O7 122.1(3) . .
C2 C1 H1 119.6 . .
C2 C1 C6 120.8(4) . .
C6 C1 H1 119.6 . .
C1 C2 H2 119.6 . .
C1 C2 C3 120.8(5) . .
C3 C2 H2 119.6 . .
C2 C3 H3 120.1 . .
C4 C3 C2 119.8(4) . .
C4 C3 H3 120.1 . .
C3 C4 H4 119.3 . .
C3 C4 C5 121.4(4) . .
C5 C4 H4 119.3 . .
C4 C5 C6 119.3(4) . .
C9 C5 C4 123.2(4) . .
C9 C5 C6 117.5(4) . .
N1 C6 C1 120.5(3) . .
N1 C6 C5 121.8(4) . .
C1 C6 C5 117.8(4) . .
N1 C7 C8 124.3(4) . .
N1 C7 C10 117.7(3) . .
C8 C7 C10 118.0(3) . .
C7 C8 H8 120.4 . .
C9 C8 C7 119.1(4) . .
C9 C8 H8 120.4 . .
C5 C9 H9 120.0 . .
C8 C9 C5 120.0(3) . .
C8 C9 H9 120.0 . .
N2 C10 C7 122.5(3) . .
N2 C10 H10 118.8 . .
C7 C10 H10 118.8 . .
N2 C11 H11A 109.0 . .
N2 C11 H11B 109.0 . .
N2 C11 C12 113.0(3) . .
H11A C11 H11B 107.8 . .
C12 C11 H11A 109.0 . .
C12 C11 H11B 109.0 . .
C13 C12 C11 121.9(3) . .
C17 C12 C11 118.7(3) . .
C17 C12 C13 119.3(3) . .
O2 C13 C12 123.1(3) . .
O2 C13 C14 119.8(3) . .
C14 C13 C12 117.1(3) . .
C13 C14 O1 114.8(3) . .
C15 C14 O1 122.2(3) . .
C15 C14 C13 122.9(3) . .
C14 C15 H15 120.6 . .
C16 C15 C14 118.7(3) . .
C16 C15 H15 120.6 . .
C15 C16 H16 119.9 . .
C17 C16 C15 120.2(3) . .
C17 C16 H16 119.9 . .
C12 C17 H17 119.2 . .
C16 C17 C12 121.6(3) . .
C16 C17 H17 119.2 . .
O1 C18 H18A 109.5 . .
O1 C18 H18B 109.5 . .
O1 C18 H18C 109.5 . .
H18A C18 H18B 109.5 . .
H18A C18 H18C 109.5 . .
H18B C18 H18C 109.5 . .

loop_
_geom_bond_atom_site_label_1
_geom_bond_atom_site_label_2
_geom_bond_distance
_geom_bond_site_symmetry_2
Ho1 Ho1 3.7026(4) 3_666
Ho1 O1 2.438(2) 3_666
Ho1 O2 2.3203(19) 3_666
Ho1 O2 2.2866(19) .
Ho1 O3 2.507(2) .
Ho1 O4 2.440(2) .
Ho1 O6 2.427(2) .
Ho1 O7 2.436(2) .
Ho1 N1 2.634(3) .
Ho1 N2 2.415(3) .
Ho1 N3 2.896(3) .
Ho1 N4 2.854(3) .
O1 Ho1 2.438(2) 3_666
O1 C14 1.405(4) .
O1 C18 1.448(4) .
O2 Ho1 2.3204(19) 3_666
O2 C13 1.356(4) .
O3 N3 1.267(3) .
O4 N3 1.271(4) .
O5 N3 1.218(3) .
O6 N4 1.274(4) .
O7 N4 1.273(3) .
O8 N4 1.216(3) .
N1 C6 1.371(4) .
N1 C7 1.328(4) .
N2 C10 1.264(4) .
N2 C11 1.465(4) .
C1 H1 0.9300 .
C1 C2 1.377(5) .
C1 C6 1.418(5) .
C2 H2 0.9300 .
C2 C3 1.410(6) .
C3 H3 0.9300 .
C3 C4 1.351(7) .
C4 H4 0.9300 .
C4 C5 1.420(6) .
C5 C6 1.431(5) .
C5 C9 1.415(6) .
C7 C8 1.408(5) .
C7 C10 1.475(5) .
C8 H8 0.9300 .
C8 C9 1.338(6) .
C9 H9 0.9300 .
C10 H10 0.9300 .
C11 H11A 0.9700 .
C11 H11B 0.9700 .
C11 C12 1.494(5) .
C12 C13 1.405(4) .
C12 C17 1.397(5) .
C13 C14 1.396(4) .
C14 C15 1.387(5) .
C15 H15 0.9300 .
C15 C16 1.370(5) .
C16 H16 0.9300 .
C16 C17 1.369(5) .
C17 H17 0.9300 .
C18 H18A 0.9600 .
C18 H18B 0.9600 .
C18 H18C 0.9600 .

loop_
_geom_torsion_atom_site_label_1
_geom_torsion_atom_site_label_2
_geom_torsion_atom_site_label_3
_geom_torsion_atom_site_label_4
_geom_torsion
_geom_torsion_site_symmetry_1
Ho1 O1 C14 C13 8.7(3) 3_666
Ho1 O1 C14 C15 -170.2(3) 3_666
Ho1 O2 C13 C12 -29.6(4) .
Ho1 O2 C13 C12 163.9(2) 3_666
Ho1 O2 C13 C14 -14.9(4) 3_666
Ho1 O2 C13 C14 151.6(2) .
Ho1 O3 N3 O4 9.1(3) .
Ho1 O3 N3 O5 -170.1(3) .
Ho1 O4 N3 O3 -9.4(3) .
Ho1 O4 N3 O5 169.8(3) .
Ho1 O6 N4 O7 -1.7(2) .
Ho1 O6 N4 O8 178.2(3) .
Ho1 O7 N4 O6 1.7(2) .
Ho1 O7 N4 O8 -178.2(3) .
Ho1 N1 C6 C1 1.0(5) .
Ho1 N1 C6 C5 -179.0(2) .
Ho1 N1 C7 C8 -177.2(3) .
Ho1 N1 C7 C10 4.5(4) .
Ho1 N2 C10 C7 3.0(4) .
Ho1 N2 C11 C12 -65.4(3) .
O1 C14 C15 C16 178.3(3) .
O2 C13 C14 O1 3.5(4) .
O2 C13 C14 C15 -177.7(3) .
N1 C7 C8 C9 -2.8(6) .
N1 C7 C10 N2 -5.4(5) .
N2 C11 C12 C13 55.0(4) .
N2 C11 C12 C17 -128.5(3) .
C1 C2 C3 C4 -2.7(7) .
C2 C1 C6 N1 -176.7(3) .
C2 C1 C6 C5 3.3(5) .
C2 C3 C4 C5 2.9(7) .
C3 C4 C5 C6 -0.1(6) .
C3 C4 C5 C9 -178.1(4) .
C4 C5 C6 N1 177.0(3) .
C4 C5 C6 C1 -3.0(5) .
C4 C5 C9 C8 -177.7(4) .
C6 N1 C7 C8 2.2(5) .
C6 N1 C7 C10 -176.1(3) .
C6 C1 C2 C3 -0.5(6) .
C6 C5 C9 C8 4.2(6) .
C7 N1 C6 C1 -178.3(3) .
C7 N1 C6 C5 1.7(5) .
C7 C8 C9 C5 -0.6(6) .
C8 C7 C10 N2 176.2(3) .
C9 C5 C6 N1 -4.9(5) .
C9 C5 C6 C1 175.1(3) .
C10 N2 C11 C12 124.6(3) .
C10 C7 C8 C9 175.4(3) .
C11 N2 C10 C7 172.9(3) .
C11 C12 C13 O2 -6.3(5) .
C11 C12 C13 C14 172.5(3) .
C11 C12 C17 C16 -175.0(3) .
C12 C13 C14 O1 -175.3(3) .
C12 C13 C14 C15 3.5(5) .
C13 C12 C17 C16 1.5(5) .
C13 C14 C15 C16 -0.4(5) .
C14 C15 C16 C17 -2.2(5) .
C15 C16 C17 C12 1.7(6) .
C17 C12 C13 O2 177.3(3) .
C17 C12 C13 C14 -3.9(5) .
C18 O1 C14 C13 -168.3(3) .
C18 O1 C14 C15 12.9(4) .
